data_1545102
loop_
_publ_author_name
'J\;edrzkiewicz, Dawid'
'Adamus, Gra\.zyna'
'Kwiecie\'n, Micha\/l'
'John, \/Lukasz'
'Ejfler, Jolanta'

_publ_section_title
;
 Lactide as the Playmaker of the ROP Game: Theoretical and Experimental
 Investigation of Ring-Opening Polymerization of Lactide Initiated by
 Aminonaphtholate Zinc Complexes.
;
_journal_issue 3
_journal_name_full 'Inorganic chemistry'
_journal_page_first 1349
_journal_page_last 1365
_journal_paper_doi 10.1021/acs.inorgchem.6b02439
_journal_volume 56
_journal_year 2017
_chemical_formula_moiety 'C36 H44 N2 O2 Zn'
_chemical_formula_sum 'C36 H44 N2 O2 Zn'
_chemical_formula_weight 602.10
_space_group_crystal_system orthorhombic
_space_group_IT_number 61
_space_group_name_Hall '-P 2ac 2ab'
_space_group_name_H-M_alt 'P b c a'
_symmetry_space_group_name_Hall '-P 2ac 2ab'
_symmetry_space_group_name_H-M 'P b c a'
_atom_sites_solution_hydrogens geom
_audit_creation_method SHELXL-2014/7
_cell_angle_alpha 90
_cell_angle_beta 90
_cell_angle_gamma 90
_cell_formula_units_Z 8
_cell_length_a 14.482(6)
_cell_length_b 15.420(7)
_cell_length_c 27.296(9)
_cell_measurement_reflns_used 2573
_cell_measurement_temperature 110(2)
_cell_measurement_theta_max 72.4150
_cell_measurement_theta_min 3.2330
_cell_volume 6096(4)
_computing_cell_refinement
;
CrysAlisPro, Agilent Technologies,
Version 1.171.37.31 (release 14-01-2014 CrysAlis171 .NET)
(compiled Jan 14 2014,18:38:05)
;
_computing_data_collection
;
CrysAlisPro, Agilent Technologies,
Version 1.171.37.31 (release 14-01-2014 CrysAlis171 .NET)
(compiled Jan 14 2014,18:38:05)
;
_computing_data_reduction
;
CrysAlisPro, Agilent Technologies,
Version 1.171.37.31 (release 14-01-2014 CrysAlis171 .NET)
(compiled Jan 14 2014,18:38:05)
;
_computing_structure_refinement 'SHELXL-2014/7 (Sheldrick, 2014)'
_computing_structure_solution 'SHELXL-2013/1 (Sheldrick, 2013)'
_diffrn_ambient_temperature 110(2)
_diffrn_detector_area_resol_mean 8.1956
_diffrn_measured_fraction_theta_full 0.983
_diffrn_measured_fraction_theta_max 0.980
_diffrn_measurement_device_type 'Xcalibur, Onyx'
_diffrn_measurement_method '\w scans'
_diffrn_radiation_type CuK\a
_diffrn_radiation_wavelength 1.54184
_diffrn_reflns_av_R_equivalents 0.1399
_diffrn_reflns_av_unetI/netI 0.1091
_diffrn_reflns_Laue_measured_fraction_full 0.983
_diffrn_reflns_Laue_measured_fraction_max 0.980
_diffrn_reflns_limit_h_max 17
_diffrn_reflns_limit_h_min -13
_diffrn_reflns_limit_k_max 18
_diffrn_reflns_limit_k_min -18
_diffrn_reflns_limit_l_max 31
_diffrn_reflns_limit_l_min -32
_diffrn_reflns_number 29067
_diffrn_reflns_point_group_measured_fraction_full 0.983
_diffrn_reflns_point_group_measured_fraction_max 0.980
_diffrn_reflns_theta_full 67.684
_diffrn_reflns_theta_max 70.130
_diffrn_reflns_theta_min 3.238
_diffrn_source 'Enhance (Cu) X-ray Source'
_exptl_absorpt_coefficient_mu 1.379
_exptl_absorpt_correction_T_max 0.950
_exptl_absorpt_correction_T_min 0.757
_exptl_absorpt_correction_type analytical
_exptl_absorpt_process_details
;
CrysAlisPro, Agilent Technologies,
Version 1.171.37.31 (release 14-01-2014 CrysAlis171 .NET)
(compiled Jan 14 2014,18:38:05)
Analytical numeric absorption correction using a multifaceted crystal
            model based on expressions derived by R.C. Clark & J.S. Reid.
(Clark, R. C. & Reid, J. S. (1995). Acta Cryst. A51, 887-897)
Empirical absorption correction using spherical harmonics,
 implemented in SCALE3 ABSPACK scaling algorithm.
;
_exptl_crystal_colour colourless
_exptl_crystal_density_diffrn 1.312
_exptl_crystal_description plate
_exptl_crystal_F_000 2560
_exptl_crystal_size_max 0.400
_exptl_crystal_size_mid 0.060
_exptl_crystal_size_min 0.050
_refine_diff_density_max 0.835
_refine_diff_density_min -0.696
_refine_diff_density_rms 0.088
_refine_ls_extinction_method none
_refine_ls_goodness_of_fit_ref 1.004
_refine_ls_hydrogen_treatment constr
_refine_ls_matrix_type full
_refine_ls_number_parameters 372
_refine_ls_number_reflns 5680
_refine_ls_number_restraints 0
_refine_ls_restrained_S_all 1.004
_refine_ls_R_factor_all 0.1172
_refine_ls_R_factor_gt 0.0648
_refine_ls_shift/su_max 0.001
_refine_ls_shift/su_mean 0.000
_refine_ls_structure_factor_coef Fsqd
_refine_ls_weighting_details 'w=1/[\s^2^(Fo^2^)+(0.0661P)^2^] where P=(Fo^2^+2Fc^2^)/3'
_refine_ls_weighting_scheme calc
_refine_ls_wR_factor_gt 0.1466
_refine_ls_wR_factor_ref 0.1808
_reflns_Friedel_coverage 0.000
_reflns_number_gt 3313
_reflns_number_total 5680
_reflns_threshold_expression 'I > 2\s(I)'
_cod_data_source_file ic6b02439_si_002.cif
_cod_data_source_block (2-L)2Zn
_cod_depositor_comments 'Adding full bibliography for 1545100--1545103.cif.'
_cod_database_code 1545102
_shelx_shelxl_version_number 2014/7
_shelx_space_group_comment
;
The symmetry employed for this shelxl refinement is uniquely defined
by the following loop, which should always be used as a source of
symmetry information in preference to the above space-group names.
They are only intended as comments.
;
_shelx_estimated_absorpt_t_min 0.608
_shelx_estimated_absorpt_t_max 0.934

loop_
_space_group_symop_operation_xyz
'x, y, z'
'-x+1/2, -y, z+1/2'
'-x, y+1/2, -z+1/2'
'x+1/2, -y+1/2, -z'
'-x, -y, -z'
'x-1/2, y, -z-1/2'
'x, -y-1/2, z-1/2'
'-x-1/2, y-1/2, z'

loop_
_atom_site_label
_atom_site_type_symbol
_atom_site_fract_x
_atom_site_fract_y
_atom_site_fract_z
_atom_site_U_iso_or_equiv
_atom_site_adp_type
_atom_site_occupancy
_atom_site_site_symmetry_order
_atom_site_calc_flag
_atom_site_refinement_flags_posn
_atom_site_refinement_flags_adp
Zn1 Zn 0.62328(4) 0.31228(4) 0.70827(2) 0.02801(19) Uani 1 1 d . .
O1 O 0.7060(2) 0.2837(2) 0.76071(12) 0.0305(7) Uani 1 1 d . .
O2 O 0.6792(2) 0.4061(2) 0.67190(12) 0.0324(7) Uani 1 1 d . .
N1 N 0.6192(3) 0.1907(2) 0.67154(15) 0.0290(9) Uani 1 1 d . .
N2 N 0.4997(2) 0.3709(3) 0.73082(14) 0.0284(9) Uani 1 1 d . .
C1 C 0.7229(3) 0.2021(3) 0.77426(19) 0.0298(11) Uani 1 1 d . .
C2 C 0.7226(3) 0.1341(3) 0.74049(18) 0.0291(10) Uani 1 1 d . .
C3 C 0.7409(3) 0.0495(3) 0.75660(19) 0.0344(11) Uani 1 1 d . .
H3 H 0.7403 0.0034 0.7335 0.041 Uiso 1 1 calc R U
C4 C 0.7598(3) 0.0314(3) 0.80485(19) 0.0347(12) Uani 1 1 d . .
H4 H 0.7705 -0.0267 0.8149 0.042 Uiso 1 1 calc R U
C5 C 0.7633(3) 0.0993(3) 0.83944(19) 0.0322(11) Uani 1 1 d . .
C6 C 0.7839(3) 0.0834(4) 0.8896(2) 0.0401(13) Uani 1 1 d . .
H6 H 0.7969 0.0260 0.9001 0.048 Uiso 1 1 calc R U
C7 C 0.7853(3) 0.1499(4) 0.9229(2) 0.0393(13) Uani 1 1 d . .
H7 H 0.7980 0.1380 0.9564 0.047 Uiso 1 1 calc R U
C8 C 0.7682(4) 0.2352(4) 0.9079(2) 0.0417(13) Uani 1 1 d . .
H8 H 0.7704 0.2811 0.9312 0.050 Uiso 1 1 calc R U
C9 C 0.7482(3) 0.2529(3) 0.85972(18) 0.0317(11) Uani 1 1 d . .
H9 H 0.7366 0.3110 0.8498 0.038 Uiso 1 1 calc R U
C10 C 0.7448(3) 0.1849(3) 0.82445(18) 0.0276(10) Uani 1 1 d . .
C11 C 0.7108(3) 0.1520(3) 0.68648(18) 0.0344(12) Uani 1 1 d . .
H11A H 0.7193 0.0969 0.6685 0.041 Uiso 1 1 calc R U
H11B H 0.7605 0.1919 0.6760 0.041 Uiso 1 1 calc R U
C12 C 0.5456(3) 0.1329(3) 0.69155(19) 0.0355(12) Uani 1 1 d . .
H12A H 0.5478 0.1340 0.7274 0.053 Uiso 1 1 calc R U
H12B H 0.5557 0.0735 0.6799 0.053 Uiso 1 1 calc R U
H12C H 0.4851 0.1534 0.6804 0.053 Uiso 1 1 calc R U
C13 C 0.6118(3) 0.1925(3) 0.61653(17) 0.0281(10) Uani 1 1 d . .
H13 H 0.6048 0.1312 0.6051 0.034 Uiso 1 1 calc R U
C14 C 0.6968(3) 0.2301(4) 0.59163(19) 0.0365(12) Uani 1 1 d . .
H14A H 0.7512 0.1941 0.5998 0.044 Uiso 1 1 calc R U
H14B H 0.7080 0.2893 0.6043 0.044 Uiso 1 1 calc R U
C15 C 0.6857(4) 0.2337(3) 0.53581(18) 0.0386(12) Uani 1 1 d . .
H15A H 0.7403 0.2629 0.5215 0.046 Uiso 1 1 calc R U
H15B H 0.6838 0.1738 0.5228 0.046 Uiso 1 1 calc R U
C16 C 0.5989(3) 0.2814(4) 0.51962(19) 0.0381(12) Uani 1 1 d . .
H16A H 0.6037 0.3435 0.5285 0.046 Uiso 1 1 calc R U
H16B H 0.5923 0.2774 0.4836 0.046 Uiso 1 1 calc R U
C17 C 0.5148(4) 0.2416(4) 0.54437(19) 0.0410(12) Uani 1 1 d . .
H17A H 0.5069 0.1811 0.5330 0.049 Uiso 1 1 calc R U
H17B H 0.4589 0.2746 0.5351 0.049 Uiso 1 1 calc R U
C18 C 0.5259(3) 0.2426(3) 0.60015(18) 0.0350(11) Uani 1 1 d . .
H18A H 0.4705 0.2166 0.6155 0.042 Uiso 1 1 calc R U
H18B H 0.5307 0.3034 0.6116 0.042 Uiso 1 1 calc R U
C21 C 0.6223(3) 0.4572(3) 0.64683(17) 0.0282(10) Uani 1 1 d . .
C22 C 0.5378(3) 0.4838(3) 0.66618(19) 0.0312(11) Uani 1 1 d . .
C23 C 0.4758(3) 0.5308(3) 0.6366(2) 0.0396(13) Uani 1 1 d . .
H23 H 0.4180 0.5475 0.6500 0.048 Uiso 1 1 calc R U
C24 C 0.4956(3) 0.5532(3) 0.5895(2) 0.0404(13) Uani 1 1 d . .
H24 H 0.4514 0.5830 0.5701 0.049 Uiso 1 1 calc R U
C25 C 0.5824(3) 0.5316(3) 0.56995(18) 0.0349(11) Uani 1 1 d . .
C26 C 0.6092(4) 0.5532(4) 0.5208(2) 0.0436(13) Uani 1 1 d . .
H26 H 0.5663 0.5818 0.5001 0.052 Uiso 1 1 calc R U
C27 C 0.6940(4) 0.5338(4) 0.5034(2) 0.0439(13) Uani 1 1 d . .
H27 H 0.7098 0.5489 0.4707 0.053 Uiso 1 1 calc R U
C28 C 0.7590(4) 0.4915(3) 0.53306(19) 0.0416(13) Uani 1 1 d . .
H28 H 0.8192 0.4803 0.5208 0.050 Uiso 1 1 calc R U
C29 C 0.7361(4) 0.4665(3) 0.57950(19) 0.0369(12) Uani 1 1 d . .
H29 H 0.7798 0.4363 0.5990 0.044 Uiso 1 1 calc R U
C30 C 0.6476(3) 0.4852(3) 0.59863(18) 0.0311(11) Uani 1 1 d . .
C31 C 0.5154(3) 0.4652(3) 0.71896(18) 0.0324(11) Uani 1 1 d . .
H31A H 0.4592 0.4981 0.7280 0.039 Uiso 1 1 calc R U
H31B H 0.5666 0.4869 0.7396 0.039 Uiso 1 1 calc R U
C32 C 0.4175(3) 0.3421(3) 0.70061(18) 0.0342(11) Uani 1 1 d . .
H32A H 0.4285 0.3558 0.6660 0.051 Uiso 1 1 calc R U
H32B H 0.3620 0.3725 0.7119 0.051 Uiso 1 1 calc R U
H32C H 0.4087 0.2795 0.7043 0.051 Uiso 1 1 calc R U
C33 C 0.4740(3) 0.3606(3) 0.78436(18) 0.0324(11) Uani 1 1 d . .
H33 H 0.4146 0.3922 0.7897 0.039 Uiso 1 1 calc R U
C34 C 0.5455(3) 0.3994(3) 0.81919(18) 0.0349(12) Uani 1 1 d . .
H34A H 0.5542 0.4616 0.8114 0.042 Uiso 1 1 calc R U
H34B H 0.6054 0.3697 0.8145 0.042 Uiso 1 1 calc R U
C35 C 0.5152(4) 0.3901(4) 0.8727(2) 0.0445(13) Uani 1 1 d . .
H35A H 0.5647 0.4124 0.8943 0.053 Uiso 1 1 calc R U
H35B H 0.4594 0.4259 0.8782 0.053 Uiso 1 1 calc R U
C36 C 0.4943(4) 0.2972(4) 0.8863(2) 0.0476(15) Uani 1 1 d . .
H36A H 0.4688 0.2950 0.9199 0.057 Uiso 1 1 calc R U
H36B H 0.5521 0.2629 0.8858 0.057 Uiso 1 1 calc R U
C37 C 0.4258(3) 0.2580(4) 0.85082(19) 0.0394(13) Uani 1 1 d . .
H37A H 0.3655 0.2876 0.8545 0.047 Uiso 1 1 calc R U
H37B H 0.4169 0.1960 0.8589 0.047 Uiso 1 1 calc R U
C38 C 0.4581(3) 0.2661(3) 0.79779(18) 0.0358(12) Uani 1 1 d . .
H38A H 0.5162 0.2332 0.7934 0.043 Uiso 1 1 calc R U
H38B H 0.4110 0.2410 0.7757 0.043 Uiso 1 1 calc R U

loop_
_atom_site_aniso_label
_atom_site_aniso_U_11
_atom_site_aniso_U_22
_atom_site_aniso_U_33
_atom_site_aniso_U_23
_atom_site_aniso_U_13
_atom_site_aniso_U_12
Zn1 0.0300(3) 0.0309(3) 0.0231(4) -0.0001(3) -0.0005(3) 0.0005(3)
O1 0.0370(18) 0.0313(17) 0.0233(19) 0.0024(13) -0.0026(14) 0.0013(15)
O2 0.0332(16) 0.0345(18) 0.029(2) 0.0010(14) -0.0031(15) 0.0024(15)
N1 0.0332(19) 0.0269(19) 0.027(2) -0.0055(16) -0.0014(18) -0.0007(18)
N2 0.0291(19) 0.033(2) 0.023(2) 0.0016(16) 0.0022(17) -0.0047(17)
C1 0.031(2) 0.027(2) 0.032(3) 0.0012(19) 0.000(2) 0.001(2)
C2 0.030(2) 0.031(2) 0.027(3) 0.004(2) 0.000(2) 0.001(2)
C3 0.036(3) 0.036(3) 0.030(3) -0.002(2) 0.005(2) -0.004(2)
C4 0.032(2) 0.036(3) 0.036(3) 0.002(2) 0.002(2) 0.006(2)
C5 0.026(2) 0.041(3) 0.030(3) 0.004(2) 0.005(2) 0.004(2)
C6 0.040(3) 0.044(3) 0.037(3) 0.007(2) 0.003(2) 0.004(2)
C7 0.040(3) 0.054(3) 0.024(3) 0.006(2) 0.004(2) -0.002(3)
C8 0.043(3) 0.052(3) 0.031(3) 0.000(2) 0.004(2) -0.004(3)
C9 0.028(2) 0.039(3) 0.028(3) 0.002(2) 0.004(2) -0.001(2)
C10 0.024(2) 0.032(2) 0.027(3) 0.000(2) 0.0039(19) -0.002(2)
C11 0.036(2) 0.039(3) 0.029(3) -0.004(2) 0.001(2) 0.002(2)
C12 0.040(3) 0.036(3) 0.031(3) 0.003(2) 0.001(2) -0.008(2)
C13 0.036(2) 0.028(2) 0.021(3) -0.0039(18) -0.006(2) -0.003(2)
C14 0.034(3) 0.043(3) 0.033(3) 0.001(2) 0.002(2) 0.001(2)
C15 0.048(3) 0.045(3) 0.023(3) 0.001(2) 0.003(2) 0.005(3)
C16 0.046(3) 0.043(3) 0.025(3) -0.003(2) -0.002(2) 0.001(3)
C17 0.043(3) 0.045(3) 0.035(3) 0.001(2) -0.007(2) 0.000(3)
C18 0.039(3) 0.037(3) 0.030(3) 0.000(2) 0.000(2) -0.003(2)
C21 0.030(2) 0.030(2) 0.025(3) -0.0034(18) -0.001(2) 0.003(2)
C22 0.034(2) 0.026(2) 0.033(3) 0.002(2) 0.000(2) 0.004(2)
C23 0.038(3) 0.041(3) 0.040(3) 0.005(2) -0.005(2) 0.005(3)
C24 0.041(3) 0.040(3) 0.040(4) 0.005(2) -0.009(2) 0.003(3)
C25 0.046(3) 0.031(3) 0.028(3) 0.002(2) -0.003(2) -0.005(2)
C26 0.060(3) 0.042(3) 0.029(3) 0.005(2) -0.005(3) -0.006(3)
C27 0.065(4) 0.043(3) 0.024(3) 0.002(2) 0.006(3) -0.014(3)
C28 0.059(3) 0.037(3) 0.029(3) -0.004(2) 0.007(3) -0.009(3)
C29 0.045(3) 0.035(3) 0.031(3) -0.001(2) 0.002(2) -0.006(2)
C30 0.033(3) 0.029(2) 0.031(3) -0.002(2) -0.002(2) -0.004(2)
C31 0.031(2) 0.036(3) 0.030(3) 0.002(2) -0.004(2) 0.001(2)
C32 0.031(2) 0.042(3) 0.030(3) -0.002(2) -0.004(2) 0.004(2)
C33 0.032(2) 0.039(3) 0.026(3) -0.001(2) 0.007(2) 0.000(2)
C34 0.033(2) 0.043(3) 0.029(3) -0.002(2) 0.000(2) 0.000(2)
C35 0.048(3) 0.058(4) 0.028(3) -0.003(3) 0.000(2) -0.006(3)
C36 0.042(3) 0.071(4) 0.030(4) 0.006(3) 0.002(2) -0.008(3)
C37 0.035(3) 0.049(3) 0.034(3) 0.009(2) 0.003(2) -0.003(3)
C38 0.034(2) 0.043(3) 0.030(3) -0.001(2) -0.004(2) -0.004(2)

loop_
_atom_type_symbol
_atom_type_description
_atom_type_scat_dispersion_real
_atom_type_scat_dispersion_imag
_atom_type_scat_source
C C 0.0181 0.0091 'International Tables Vol C Tables 4.2.6.8 and 6.1.1.4'
H H 0.0000 0.0000 'International Tables Vol C Tables 4.2.6.8 and 6.1.1.4'
N N 0.0311 0.0180 'International Tables Vol C Tables 4.2.6.8 and 6.1.1.4'
O O 0.0492 0.0322 'International Tables Vol C Tables 4.2.6.8 and 6.1.1.4'
Zn Zn -1.5491 0.6778 'International Tables Vol C Tables 4.2.6.8 and 6.1.1.4'

loop_
_geom_angle_atom_site_label_1
_geom_angle_atom_site_label_2
_geom_angle_atom_site_label_3
_geom_angle
O1 Zn1 O2 107.08(14)
O1 Zn1 N2 114.39(15)
O2 Zn1 N2 100.71(14)
O1 Zn1 N1 99.59(15)
O2 Zn1 N1 115.42(15)
N2 Zn1 N1 119.63(15)
C1 O1 Zn1 122.5(3)
C21 O2 Zn1 116.7(3)
C12 N1 C13 108.9(4)
C12 N1 C11 107.0(4)
C13 N1 C11 109.8(3)
C12 N1 Zn1 111.9(3)
C13 N1 Zn1 117.2(3)
C11 N1 Zn1 101.4(3)
C31 N2 C32 106.5(4)
C31 N2 C33 110.1(4)
C32 N2 C33 107.6(3)
C31 N2 Zn1 102.9(3)
C32 N2 Zn1 112.7(3)
C33 N2 Zn1 116.6(3)
O1 C1 C2 121.6(5)
O1 C1 C10 118.7(4)
C2 C1 C10 119.6(4)
C1 C2 C3 119.4(5)
C1 C2 C11 120.6(4)
C3 C2 C11 119.9(5)
C4 C3 C2 121.8(5)
C4 C3 H3 119.1
C2 C3 H3 119.1
C3 C4 C5 119.9(5)
C3 C4 H4 120.1
C5 C4 H4 120.1
C10 C5 C4 119.6(5)
C10 C5 C6 118.8(5)
C4 C5 C6 121.6(5)
C7 C6 C5 120.9(5)
C7 C6 H6 119.6
C5 C6 H6 119.6
C6 C7 C8 120.4(5)
C6 C7 H7 119.8
C8 C7 H7 119.8
C9 C8 C7 120.2(5)
C9 C8 H8 119.9
C7 C8 H8 119.9
C8 C9 C10 120.5(5)
C8 C9 H9 119.7
C10 C9 H9 119.7
C5 C10 C9 119.2(5)
C5 C10 C1 119.6(4)
C9 C10 C1 121.2(4)
C2 C11 N1 115.8(4)
C2 C11 H11A 108.3
N1 C11 H11A 108.3
C2 C11 H11B 108.3
N1 C11 H11B 108.3
H11A C11 H11B 107.4
N1 C12 H12A 109.5
N1 C12 H12B 109.5
H12A C12 H12B 109.5
N1 C12 H12C 109.5
H12A C12 H12C 109.5
H12B C12 H12C 109.5
N1 C13 C14 113.2(4)
N1 C13 C18 111.0(4)
C14 C13 C18 109.5(4)
N1 C13 H13 107.6
C14 C13 H13 107.6
C18 C13 H13 107.6
C13 C14 C15 111.9(4)
C13 C14 H14A 109.2
C15 C14 H14A 109.2
C13 C14 H14B 109.2
C15 C14 H14B 109.2
H14A C14 H14B 107.9
C16 C15 C14 113.1(4)
C16 C15 H15A 109.0
C14 C15 H15A 109.0
C16 C15 H15B 109.0
C14 C15 H15B 109.0
H15A C15 H15B 107.8
C17 C16 C15 109.6(5)
C17 C16 H16A 109.7
C15 C16 H16A 109.7
C17 C16 H16B 109.7
C15 C16 H16B 109.7
H16A C16 H16B 108.2
C16 C17 C18 110.7(4)
C16 C17 H17A 109.5
C18 C17 H17A 109.5
C16 C17 H17B 109.5
C18 C17 H17B 109.5
H17A C17 H17B 108.1
C17 C18 C13 111.7(4)
C17 C18 H18A 109.3
C13 C18 H18A 109.3
C17 C18 H18B 109.3
C13 C18 H18B 109.3
H18A C18 H18B 107.9
O2 C21 C22 121.6(4)
O2 C21 C30 119.6(4)
C22 C21 C30 118.9(4)
C21 C22 C23 119.6(5)
C21 C22 C31 119.7(4)
C23 C22 C31 120.6(4)
C24 C23 C22 122.5(5)
C24 C23 H23 118.7
C22 C23 H23 118.7
C23 C24 C25 119.2(5)
C23 C24 H24 120.4
C25 C24 H24 120.4
C24 C25 C30 120.2(5)
C24 C25 C26 122.9(5)
C30 C25 C26 116.9(5)
C27 C26 C25 121.6(5)
C27 C26 H26 119.2
C25 C26 H26 119.2
C26 C27 C28 120.7(5)
C26 C27 H27 119.7
C28 C27 H27 119.7
C29 C28 C27 120.3(5)
C29 C28 H28 119.9
C27 C28 H28 119.9
C28 C29 C30 120.3(5)
C28 C29 H29 119.8
C30 C29 H29 119.8
C29 C30 C25 120.1(5)
C29 C30 C21 120.6(4)
C25 C30 C21 119.3(4)
C22 C31 N2 115.0(4)
C22 C31 H31A 108.5
N2 C31 H31A 108.5
C22 C31 H31B 108.5
N2 C31 H31B 108.5
H31A C31 H31B 107.5
N2 C32 H32A 109.5
N2 C32 H32B 109.5
H32A C32 H32B 109.5
N2 C32 H32C 109.5
H32A C32 H32C 109.5
H32B C32 H32C 109.5
N2 C33 C38 111.7(4)
N2 C33 C34 113.2(4)
C38 C33 C34 109.2(4)
N2 C33 H33 107.5
C38 C33 H33 107.5
C34 C33 H33 107.5
C33 C34 C35 111.3(4)
C33 C34 H34A 109.4
C35 C34 H34A 109.4
C33 C34 H34B 109.4
C35 C34 H34B 109.4
H34A C34 H34B 108.0
C36 C35 C34 112.3(5)
C36 C35 H35A 109.1
C34 C35 H35A 109.1
C36 C35 H35B 109.1
C34 C35 H35B 109.1
H35A C35 H35B 107.9
C35 C36 C37 110.7(5)
C35 C36 H36A 109.5
C37 C36 H36A 109.5
C35 C36 H36B 109.5
C37 C36 H36B 109.5
H36A C36 H36B 108.1
C36 C37 C38 111.9(4)
C36 C37 H37A 109.2
C38 C37 H37A 109.2
C36 C37 H37B 109.2
C38 C37 H37B 109.2
H37A C37 H37B 107.9
C33 C38 C37 110.7(4)
C33 C38 H38A 109.5
C37 C38 H38A 109.5
C33 C38 H38B 109.5
C37 C38 H38B 109.5
H38A C38 H38B 108.1

loop_
_geom_bond_atom_site_label_1
_geom_bond_atom_site_label_2
_geom_bond_distance
Zn1 O1 1.918(3)
Zn1 O2 1.932(3)
Zn1 N2 2.097(4)
Zn1 N1 2.126(4)
O1 C1 1.334(5)
O2 C21 1.329(5)
N1 C12 1.493(6)
N1 C13 1.506(6)
N1 C11 1.511(6)
N2 C31 1.508(6)
N2 C32 1.515(6)
N2 C33 1.516(6)
C1 C2 1.396(6)
C1 C10 1.431(7)
C2 C3 1.402(7)
C2 C11 1.509(7)
C3 C4 1.374(7)
C3 H3 0.9500
C4 C5 1.411(7)
C4 H4 0.9500
C5 C10 1.408(7)
C5 C6 1.422(7)
C6 C7 1.371(7)
C6 H6 0.9500
C7 C8 1.400(7)
C7 H7 0.9500
C8 C9 1.375(7)
C8 H8 0.9500
C9 C10 1.425(6)
C9 H9 0.9500
C11 H11A 0.9900
C11 H11B 0.9900
C12 H12A 0.9800
C12 H12B 0.9800
C12 H12C 0.9800
C13 C14 1.521(6)
C13 C18 1.531(6)
C13 H13 1.0000
C14 C15 1.533(7)
C14 H14A 0.9900
C14 H14B 0.9900
C15 C16 1.522(7)
C15 H15A 0.9900
C15 H15B 0.9900
C16 C17 1.522(7)
C16 H16A 0.9900
C16 H16B 0.9900
C17 C18 1.531(7)
C17 H17A 0.9900
C17 H17B 0.9900
C18 H18A 0.9900
C18 H18B 0.9900
C21 C22 1.395(6)
C21 C30 1.432(7)
C22 C23 1.408(6)
C22 C31 1.505(7)
C23 C24 1.361(7)
C23 H23 0.9500
C24 C25 1.405(7)
C24 H24 0.9500
C25 C30 1.420(7)
C25 C26 1.435(7)
C26 C27 1.350(7)
C26 H26 0.9500
C27 C28 1.402(7)
C27 H27 0.9500
C28 C29 1.366(7)
C28 H28 0.9500
C29 C30 1.414(6)
C29 H29 0.9500
C31 H31A 0.9900
C31 H31B 0.9900
C32 H32A 0.9800
C32 H32B 0.9800
C32 H32C 0.9800
C33 C38 1.520(7)
C33 C34 1.527(7)
C33 H33 1.0000
C34 C35 1.531(7)
C34 H34A 0.9900
C34 H34B 0.9900
C35 C36 1.511(8)
C35 H35A 0.9900
C35 H35B 0.9900
C36 C37 1.512(7)
C36 H36A 0.9900
C36 H36B 0.9900
C37 C38 1.527(7)
C37 H37A 0.9900
C37 H37B 0.9900
C38 H38A 0.9900
C38 H38B 0.9900

loop_
_geom_torsion_atom_site_label_1
_geom_torsion_atom_site_label_2
_geom_torsion_atom_site_label_3
_geom_torsion_atom_site_label_4
_geom_torsion
Zn1 O1 C1 C2 32.6(6)
Zn1 O1 C1 C10 -149.5(3)
O1 C1 C2 C3 179.9(4)
C10 C1 C2 C3 2.0(7)
O1 C1 C2 C11 5.1(7)
C10 C1 C2 C11 -172.8(4)
C1 C2 C3 C4 -0.4(7)
C11 C2 C3 C4 174.4(4)
C2 C3 C4 C5 -1.5(7)
C3 C4 C5 C10 1.8(7)
C3 C4 C5 C6 -179.1(4)
C10 C5 C6 C7 0.4(7)
C4 C5 C6 C7 -178.8(5)
C5 C6 C7 C8 -1.3(8)
C6 C7 C8 C9 1.1(8)
C7 C8 C9 C10 -0.1(7)
C4 C5 C10 C9 179.8(4)
C6 C5 C10 C9 0.6(6)
C4 C5 C10 C1 -0.1(7)
C6 C5 C10 C1 -179.3(4)
C8 C9 C10 C5 -0.8(7)
C8 C9 C10 C1 179.1(4)
O1 C1 C10 C5 -179.7(4)
C2 C1 C10 C5 -1.8(7)
O1 C1 C10 C9 0.4(7)
C2 C1 C10 C9 178.3(4)
C1 C2 C11 N1 -64.2(6)
C3 C2 C11 N1 121.0(5)
C12 N1 C11 C2 -53.5(5)
C13 N1 C11 C2 -171.5(4)
Zn1 N1 C11 C2 63.9(4)
C12 N1 C13 C14 -165.4(4)
C11 N1 C13 C14 -48.5(5)
Zn1 N1 C13 C14 66.3(4)
C12 N1 C13 C18 71.0(5)
C11 N1 C13 C18 -172.1(4)
Zn1 N1 C13 C18 -57.3(4)
N1 C13 C14 C15 -178.1(4)
C18 C13 C14 C15 -53.6(5)
C13 C14 C15 C16 54.1(6)
C14 C15 C16 C17 -54.4(6)
C15 C16 C17 C18 56.3(6)
C16 C17 C18 C13 -59.1(6)
N1 C13 C18 C17 -177.4(4)
C14 C13 C18 C17 56.8(5)
Zn1 O2 C21 C22 40.8(5)
Zn1 O2 C21 C30 -138.6(4)
O2 C21 C22 C23 -173.8(4)
C30 C21 C22 C23 5.7(7)
O2 C21 C22 C31 8.6(7)
C30 C21 C22 C31 -171.9(4)
C21 C22 C23 C24 -1.3(8)
C31 C22 C23 C24 176.3(5)
C22 C23 C24 C25 -2.4(8)
C23 C24 C25 C30 1.6(8)
C23 C24 C25 C26 -179.6(5)
C24 C25 C26 C27 178.1(5)
C30 C25 C26 C27 -3.0(8)
C25 C26 C27 C28 0.0(8)
C26 C27 C28 C29 2.5(8)
C27 C28 C29 C30 -1.9(8)
C28 C29 C30 C25 -1.2(7)
C28 C29 C30 C21 178.5(5)
C24 C25 C30 C29 -177.6(5)
C26 C25 C30 C29 3.5(7)
C24 C25 C30 C21 2.8(7)
C26 C25 C30 C21 -176.1(4)
O2 C21 C30 C29 -6.5(7)
C22 C21 C30 C29 174.0(5)
O2 C21 C30 C25 173.1(4)
C22 C21 C30 C25 -6.4(7)
C21 C22 C31 N2 -69.2(6)
C23 C22 C31 N2 113.2(5)
C32 N2 C31 C22 -61.4(5)
C33 N2 C31 C22 -177.8(4)
Zn1 N2 C31 C22 57.3(4)
C31 N2 C33 C38 -179.7(4)
C32 N2 C33 C38 64.6(5)
Zn1 N2 C33 C38 -63.0(4)
C31 N2 C33 C34 -56.1(5)
C32 N2 C33 C34 -171.7(4)
Zn1 N2 C33 C34 60.7(5)
N2 C33 C34 C35 178.2(4)
C38 C33 C34 C35 -56.8(6)
C33 C34 C35 C36 55.2(6)
C34 C35 C36 C37 -53.2(6)
C35 C36 C37 C38 54.6(6)
N2 C33 C38 C37 -176.0(4)
C34 C33 C38 C37 58.1(5)
C36 C37 C38 C33 -58.0(6)
